data_4001739
loop_
_publ_author_name
'Thompson, P.D.'
'Keszler, D.A.'

_publ_section_title
;
 Structure of Sr3 Sc (B O3)3
;
_journal_name_full 'Chemistry of Materials (1,1989-)'
_journal_page_first 2005
_journal_page_last 2007
_journal_volume 6
_journal_year 1994
_chemical_formula_sum 'B3 O9 Sc Sr3'
_chemical_name_systematic 'Sr3 Sc (B O3)3'
_space_group_IT_number 148
_symmetry_space_group_name_Hall '-R 3'
_symmetry_space_group_name_H-M 'R -3 :H'
_cell_angle_alpha 90
_cell_angle_beta 90
_cell_angle_gamma 120
_cell_formula_units_Z 6
_cell_length_a 12.135
_cell_length_b 12.135
_cell_length_c 9.184
_cell_volume 1171.230
_citation_journal_id_ASTM CMATEX
_cod_data_source_file boron_482.cif
_cod_data_source_block B3O9Sc1Sr3
_cod_original_cell_volume 1171.23
_cod_original_formula_sum 'B3 O9 Sc1 Sr3'
_cod_database_code 4001739

loop_
_symmetry_equiv_pos_as_xyz
x,y,z
-y,x-y,z
-x+y,-x,z
-x,-y,-z
y,-x+y,-z
x-y,x,-z
x+2/3,y+1/3,z+1/3
-y+2/3,x-y+1/3,z+1/3
-x+y+2/3,-x+1/3,z+1/3
-x+2/3,-y+1/3,-z+1/3
y+2/3,-x+y+1/3,-z+1/3
x-y+2/3,x+1/3,-z+1/3
x+1/3,y+2/3,z+2/3
-y+1/3,x-y+2/3,z+2/3
-x+y+1/3,-x+2/3,z+2/3
-x+1/3,-y+2/3,-z+2/3
y+1/3,-x+y+2/3,-z+2/3
x-y+1/3,x+2/3,-z+2/3

loop_
_atom_site_label
_atom_site_type_symbol
_atom_site_fract_x
_atom_site_fract_y
_atom_site_fract_z
_atom_site_occupancy
_atom_site_U_iso_or_equiv
Sr1 Sr+2 0.03998 0.46988 0.30855 1 0.0
O2 O-2 0.8221 0.3683 0.1934 1 0.0
Sc1 Sc+3 0 0 0.5 1 0.0
O3 O-2 0.0047 0.2637 0.1865 1 0.0
Sc2 Sc+3 0 0 0 1 0.0
O1 O-2 0.0522 0.1644 0.3809 1 0.0
B1 B+3 -0.1406 0.4699 0.0994 1 0.0
